data_4074997
loop_
_publ_author_name
'Pe\<skov\'a, Mark\'eta'
'\<Sim\%unek, Petr'
'Bertolasi, Valerio'
'Mach\'a\<cek, Vladim\'ir'
'Ly\<cka, Anton\'in'

_publ_section_title
;
 Novel 5-(4-Substituted-phenyldiazenyl)-1,3,2\l4-oxazaborines and Their
 Rearrangement to 1,2,4,3\l4-Triazaborines
;
_journal_issue 8
_journal_name_full Organometallics
_journal_page_first 2025
_journal_paper_doi 10.1021/om051078x
_journal_volume 25
_journal_year 2006
_chemical_formula_moiety 'C32 H32 B N3 O4'
_chemical_formula_sum 'C32 H32 B N3 O4'
_chemical_formula_weight 533.42
_chemical_name_systematic
;
 ?
;
_space_group_IT_number 14
_symmetry_cell_setting monoclinic
_symmetry_space_group_name_Hall '-P 2yn'
_symmetry_space_group_name_H-M 'P 1 21/n 1'
_atom_sites_solution_hydrogens difmap
_atom_sites_solution_primary direct
_atom_sites_solution_secondary difmap
_audit_creation_method SHELXL-97
_cell_angle_alpha 90.00
_cell_angle_beta 97.205(2)
_cell_angle_gamma 90.00
_cell_formula_units_Z 4
_cell_length_a 12.9055(3)
_cell_length_b 11.8869(3)
_cell_length_c 19.0398(4)
_cell_measurement_reflns_used 6612
_cell_measurement_temperature 295
_cell_measurement_theta_max 28.0
_cell_measurement_theta_min 3.6
_cell_volume 2897.76(12)
_computing_cell_refinement 'Denzo SMN (Otwinowski & Minor, 1997)'
_computing_data_collection 'COLLECT (Nonius, 1997)'
_computing_data_reduction 'Denzo SMN (Otwinowski & Minor, 1997)'
_computing_molecular_graphics 'ORTEP III (Burnett & Johnson, 1996)'
_computing_publication_material
;
SHELXL-97 (Sheldrick, 1997), PARST (Nardelli, 1995)
;
_computing_structure_refinement 'SHELXL-97 (Sheldrick, 1997)'
_computing_structure_solution 'SIR97 (altomare et al., 1999)'
_diffrn_ambient_temperature 295
_diffrn_measured_fraction_theta_full 0.980
_diffrn_measured_fraction_theta_max 0.980
_diffrn_measurement_device_type 'Nonius Kappa CCD'
_diffrn_measurement_method '\f scans and \w scans'
_diffrn_radiation_monochromator graphite
_diffrn_radiation_source 'fine-focus sealed tube'
_diffrn_radiation_type MoK\a
_diffrn_radiation_wavelength 0.71073
_diffrn_reflns_av_R_equivalents 0.0283
_diffrn_reflns_av_sigmaI/netI 0.0466
_diffrn_reflns_limit_h_max 17
_diffrn_reflns_limit_h_min -17
_diffrn_reflns_limit_k_max 13
_diffrn_reflns_limit_k_min -15
_diffrn_reflns_limit_l_max 25
_diffrn_reflns_limit_l_min -25
_diffrn_reflns_number 11320
_diffrn_reflns_theta_full 28.00
_diffrn_reflns_theta_max 28.00
_diffrn_reflns_theta_min 3.59
_exptl_absorpt_coefficient_mu 0.081
_exptl_absorpt_correction_type none
_exptl_crystal_colour yellow
_exptl_crystal_density_diffrn 1.223
_exptl_crystal_density_method 'not measured'
_exptl_crystal_description Prismatic
_exptl_crystal_F_000 1128
_exptl_crystal_size_max 0.45
_exptl_crystal_size_mid 0.22
_exptl_crystal_size_min 0.12
_refine_diff_density_max 0.358
_refine_diff_density_min -0.235
_refine_diff_density_rms 0.035
_refine_ls_extinction_method none
_refine_ls_goodness_of_fit_ref 1.014
_refine_ls_hydrogen_treatment mixed
_refine_ls_matrix_type full
_refine_ls_number_parameters 478
_refine_ls_number_reflns 6860
_refine_ls_number_restraints 0
_refine_ls_restrained_S_all 1.014
_refine_ls_R_factor_all 0.0947
_refine_ls_R_factor_gt 0.0562
_refine_ls_shift/su_max 0.001
_refine_ls_shift/su_mean 0.000
_refine_ls_structure_factor_coef Fsqd
_refine_ls_weighting_details 'calc w=1/[\s^2^(Fo^2^)+(0.0616P)^2^+0.8525P] where P=(Fo^2^+2Fc^2^)/3'
_refine_ls_weighting_scheme calc
_refine_ls_wR_factor_gt 0.1297
_refine_ls_wR_factor_ref 0.1550
_reflns_number_gt 4406
_reflns_number_total 6860
_reflns_threshold_expression I>2sigma(I)
_cod_data_source_file om051078xsi20060202_021337.cif
_cod_data_source_block (11)
_cod_depositor_comments
;
The following automatic conversions were performed:

'_symmetry_cell_setting' value 'Monoclinic' changed to 'monoclinic'
according to /home/saulius/struct/CIF-dictionaries/cif_core.dic
dictionary named 'cif_core.dic' version 2.4.1 from 2010-06-29.

Automatic conversion script
Id: cif_fix_values 1715 2011-07-08 13:25:40Z adriana 
;
_cod_original_cell_volume 2897.8(1)
_cod_original_sg_symbol_H-M 'P 21/n'
_cod_database_code 4074997

loop_
_symmetry_equiv_pos_as_xyz
'x, y, z'
'-x+1/2, y+1/2, -z+1/2'
'-x, -y, -z'
'x-1/2, -y-1/2, z-1/2'

loop_
_atom_site_label
_atom_site_type_symbol
_atom_site_fract_x
_atom_site_fract_y
_atom_site_fract_z
_atom_site_U_iso_or_equiv
_atom_site_adp_type
_atom_site_occupancy
_atom_site_symmetry_multiplicity
_atom_site_calc_flag
_atom_site_refinement_flags
O1 O 0.68367(9) 0.03565(11) 0.03010(6) 0.0483(3) Uani 1 1 d .
O2 O 0.25729(17) -0.2128(2) 0.38334(10) 0.1096(7) Uani 1 1 d .
O3 O 0.59132(10) 0.34861(12) -0.00858(7) 0.0599(4) Uani 1 1 d .
O4 O 0.77094(14) 0.67216(13) 0.08792(9) 0.0814(5) Uani 1 1 d .
N1 N 0.68303(11) 0.21395(12) 0.09623(7) 0.0432(3) Uani 1 1 d .
N2 N 0.51169(12) 0.02259(14) 0.16902(8) 0.0539(4) Uani 1 1 d .
N3 N 0.51217(13) -0.07923(15) 0.18326(8) 0.0568(4) Uani 1 1 d .
B1 B 0.75686(15) 0.13011(17) 0.05979(10) 0.0446(4) Uani 1 1 d .
C1 C 0.60320(13) 0.17576(15) 0.12497(8) 0.0443(4) Uani 1 1 d .
C2 C 0.58149(13) 0.05730(15) 0.12243(9) 0.0444(4) Uani 1 1 d .
C3 C 0.61658(13) -0.00611(15) 0.06902(9) 0.0439(4) Uani 1 1 d .
C4 C 0.57518(17) -0.11839(18) 0.04567(12) 0.0543(5) Uani 1 1 d .
C5 C 0.5324(2) 0.2542(2) 0.15845(14) 0.0616(5) Uani 1 1 d .
C6 C 0.44111(15) -0.10961(18) 0.23233(10) 0.0555(5) Uani 1 1 d .
C7 C 0.3628(2) -0.0410(2) 0.25187(13) 0.0701(6) Uani 1 1 d .
C8 C 0.3009(2) -0.0782(3) 0.30223(14) 0.0815(7) Uani 1 1 d .
C9 C 0.31911(19) -0.1842(2) 0.33288(12) 0.0721(6) Uani 1 1 d .
C10 C 0.39558(19) -0.2516(2) 0.31176(12) 0.0716(6) Uani 1 1 d .
C11 C 0.45495(18) -0.2142(2) 0.26115(11) 0.0659(6) Uani 1 1 d .
C12 C 0.2840(3) -0.3137(3) 0.42275(18) 0.1331(14) Uani 1 1 d .
H12A H 0.2710 -0.3777 0.3922 0.160 Uiso 1 1 calc R
H12B H 0.2422 -0.3193 0.4609 0.160 Uiso 1 1 calc R
H12C H 0.3565 -0.3117 0.4416 0.160 Uiso 1 1 calc R
C13 C 0.70510(13) 0.33276(15) 0.09643(9) 0.0450(4) Uani 1 1 d .
C14 C 0.66121(13) 0.40073(16) 0.04040(9) 0.0484(4) Uani 1 1 d .
C15 C 0.68688(16) 0.51260(17) 0.03919(11) 0.0561(5) Uani 1 1 d .
C16 C 0.75481(16) 0.55911(16) 0.09406(11) 0.0578(5) Uani 1 1 d .
C17 C 0.79918(17) 0.49338(18) 0.14936(11) 0.0592(5) Uani 1 1 d .
C18 C 0.77391(16) 0.38008(18) 0.14971(10) 0.0555(5) Uani 1 1 d .
C19 C 0.5692(2) 0.4010(2) -0.07620(12) 0.0699(6) Uani 1 1 d .
C20 C 0.8265(3) 0.7295(3) 0.14613(19) 0.0885(8) Uani 1 1 d .
C21 C 0.80282(14) 0.19269(16) -0.00434(9) 0.0494(4) Uani 1 1 d .
C22 C 0.75647(17) 0.1856(2) -0.07425(10) 0.0602(5) Uani 1 1 d .
C23 C 0.7946(2) 0.2456(2) -0.12799(13) 0.0762(7) Uani 1 1 d .
C24 C 0.8800(2) 0.3136(2) -0.11299(15) 0.0834(8) Uani 1 1 d .
C25 C 0.9283(2) 0.3226(2) -0.04500(16) 0.0804(7) Uani 1 1 d .
C26 C 0.89055(18) 0.26180(19) 0.00891(12) 0.0640(5) Uani 1 1 d .
C27 C 0.84512(13) 0.07427(15) 0.11680(9) 0.0459(4) Uani 1 1 d .
C28 C 0.92760(15) 0.01745(17) 0.09128(13) 0.0599(5) Uani 1 1 d .
C29 C 1.00389(18) -0.0381(2) 0.13477(16) 0.0750(7) Uani 1 1 d .
C30 C 1.00038(18) -0.0386(2) 0.20668(16) 0.0787(8) Uani 1 1 d .
C31 C 0.91999(18) 0.0151(2) 0.23449(13) 0.0684(6) Uani 1 1 d .
C32 C 0.84344(16) 0.07118(17) 0.18966(10) 0.0539(5) Uani 1 1 d .
H4A H 0.5824(17) -0.124(2) -0.0054(13) 0.073(7) Uiso 1 1 d .
H4B H 0.502(2) -0.131(2) 0.0540(11) 0.076(7) Uiso 1 1 d .
H4C H 0.6199(18) -0.178(2) 0.0671(12) 0.074(7) Uiso 1 1 d .
H5A H 0.479(3) 0.217(3) 0.1732(19) 0.142(13) Uiso 1 1 d .
H5B H 0.572(3) 0.284(3) 0.204(2) 0.152(14) Uiso 1 1 d .
H5C H 0.517(3) 0.319(3) 0.1318(19) 0.145(14) Uiso 1 1 d .
H7 H 0.348(2) 0.033(2) 0.2292(13) 0.092(8) Uiso 1 1 d .
H8 H 0.247(2) -0.037(3) 0.3139(14) 0.099(9) Uiso 1 1 d .
H10 H 0.409(2) -0.324(3) 0.3333(16) 0.114(10) Uiso 1 1 d .
H11 H 0.514(2) -0.262(2) 0.2438(13) 0.092(8) Uiso 1 1 d .
H15 H 0.6602(17) 0.560(2) 0.0015(11) 0.069(6) Uiso 1 1 d .
H17 H 0.8479(18) 0.5258(19) 0.1885(12) 0.071(6) Uiso 1 1 d .
H18 H 0.8032(17) 0.3314(19) 0.1874(11) 0.067(6) Uiso 1 1 d .
H19A H 0.530(2) 0.472(2) -0.0722(12) 0.083(8) Uiso 1 1 d .
H19B H 0.635(2) 0.417(2) -0.0954(13) 0.088(8) Uiso 1 1 d .
H19C H 0.525(2) 0.346(3) -0.1072(16) 0.109(9) Uiso 1 1 d .
H20A H 0.896(3) 0.701(3) 0.1581(17) 0.119(11) Uiso 1 1 d .
H20B H 0.820(2) 0.812(3) 0.1295(14) 0.103(9) Uiso 1 1 d .
H20C H 0.790(3) 0.722(3) 0.1911(18) 0.126(12) Uiso 1 1 d .
H22 H 0.6948(19) 0.135(2) -0.0869(12) 0.078(7) Uiso 1 1 d .
H23 H 0.761(2) 0.238(2) -0.1766(16) 0.100(9) Uiso 1 1 d .
H24 H 0.908(2) 0.357(2) -0.1501(13) 0.090(8) Uiso 1 1 d .
H25 H 0.985(2) 0.371(2) -0.0322(13) 0.093(9) Uiso 1 1 d .
H26 H 0.9274(16) 0.2696(18) 0.0570(12) 0.065(6) Uiso 1 1 d .
H28 H 0.9327(18) 0.016(2) 0.0387(13) 0.079(7) Uiso 1 1 d .
H29 H 1.064(2) -0.074(2) 0.1139(14) 0.101(9) Uiso 1 1 d .
H30 H 1.049(2) -0.078(2) 0.2343(14) 0.097(8) Uiso 1 1 d .
H31 H 0.9130(18) 0.021(2) 0.2831(13) 0.075(7) Uiso 1 1 d .
H32 H 0.7903(16) 0.1087(17) 0.2103(10) 0.053(5) Uiso 1 1 d .

loop_
_atom_site_aniso_label
_atom_site_aniso_U_11
_atom_site_aniso_U_22
_atom_site_aniso_U_33
_atom_site_aniso_U_23
_atom_site_aniso_U_13
_atom_site_aniso_U_12
O1 0.0496(7) 0.0472(7) 0.0496(6) -0.0063(5) 0.0122(5) -0.0004(5)
O2 0.1116(15) 0.1292(18) 0.0999(14) 0.0102(12) 0.0599(12) -0.0193(13)
O3 0.0639(8) 0.0541(8) 0.0573(8) 0.0035(6) -0.0100(6) -0.0014(6)
O4 0.0996(12) 0.0446(9) 0.0964(11) 0.0022(8) -0.0015(9) -0.0148(8)
N1 0.0464(8) 0.0394(8) 0.0441(7) 0.0002(6) 0.0067(6) 0.0049(6)
N2 0.0557(9) 0.0521(10) 0.0548(9) 0.0032(7) 0.0102(7) -0.0031(7)
N3 0.0584(9) 0.0538(11) 0.0599(9) 0.0017(8) 0.0138(7) 0.0032(8)
B1 0.0471(10) 0.0404(11) 0.0474(10) -0.0013(8) 0.0104(8) 0.0038(8)
C1 0.0476(9) 0.0431(10) 0.0423(8) -0.0021(7) 0.0060(7) 0.0057(7)
C2 0.0452(9) 0.0427(10) 0.0461(9) -0.0001(7) 0.0083(7) 0.0023(7)
C3 0.0430(8) 0.0426(10) 0.0457(9) 0.0004(7) 0.0038(7) 0.0035(7)
C4 0.0546(11) 0.0477(12) 0.0607(12) -0.0095(9) 0.0073(9) -0.0013(9)
C5 0.0653(13) 0.0472(12) 0.0773(15) -0.0077(11) 0.0281(12) 0.0061(10)
C6 0.0557(11) 0.0585(13) 0.0535(10) -0.0024(9) 0.0114(8) -0.0049(9)
C7 0.0824(15) 0.0559(14) 0.0752(14) -0.0011(11) 0.0218(12) -0.0049(12)
C8 0.0814(17) 0.0799(19) 0.0892(17) -0.0161(14) 0.0342(14) -0.0004(14)
C9 0.0785(15) 0.0792(17) 0.0626(12) -0.0001(11) 0.0245(11) -0.0189(13)
C10 0.0748(15) 0.0767(17) 0.0652(13) 0.0144(12) 0.0161(11) -0.0081(13)
C11 0.0652(13) 0.0691(15) 0.0650(12) 0.0131(11) 0.0145(10) 0.0037(11)
C12 0.155(3) 0.150(3) 0.106(2) 0.040(2) 0.061(2) -0.039(3)
C13 0.0480(9) 0.0369(10) 0.0509(9) -0.0007(7) 0.0091(7) 0.0036(7)
C14 0.0449(9) 0.0461(11) 0.0532(10) -0.0007(8) 0.0025(8) 0.0033(8)
C15 0.0603(11) 0.0432(11) 0.0633(12) 0.0074(9) 0.0022(9) 0.0040(9)
C16 0.0615(11) 0.0407(11) 0.0713(12) -0.0002(9) 0.0089(10) -0.0032(9)
C17 0.0633(12) 0.0517(13) 0.0607(12) -0.0059(9) 0.0001(10) -0.0064(10)
C18 0.0619(11) 0.0490(12) 0.0535(11) -0.0001(9) -0.0007(9) 0.0033(9)
C19 0.0760(16) 0.0725(17) 0.0575(12) 0.0077(11) -0.0064(12) 0.0114(13)
C20 0.098(2) 0.0562(17) 0.108(2) -0.0120(15) 0.0013(18) -0.0222(15)
C21 0.0516(10) 0.0464(11) 0.0525(10) 0.0038(8) 0.0150(8) 0.0098(8)
C22 0.0570(11) 0.0726(15) 0.0529(11) 0.0067(10) 0.0139(9) 0.0173(11)
C23 0.0749(15) 0.098(2) 0.0591(13) 0.0223(12) 0.0206(12) 0.0300(14)
C24 0.0918(19) 0.0817(18) 0.0846(18) 0.0383(14) 0.0426(15) 0.0268(15)
C25 0.0812(16) 0.0652(16) 0.101(2) 0.0141(14) 0.0355(15) -0.0063(13)
C26 0.0689(13) 0.0599(14) 0.0662(13) 0.0058(10) 0.0197(11) -0.0035(10)
C27 0.0454(9) 0.0374(9) 0.0553(10) 0.0031(7) 0.0084(8) -0.0011(7)
C28 0.0541(11) 0.0485(12) 0.0797(14) 0.0080(10) 0.0186(10) 0.0073(9)
C29 0.0535(12) 0.0581(14) 0.116(2) 0.0249(13) 0.0204(13) 0.0095(10)
C30 0.0511(12) 0.0627(15) 0.118(2) 0.0351(14) -0.0081(13) 0.0009(11)
C31 0.0686(13) 0.0635(15) 0.0691(14) 0.0192(11) -0.0068(11) -0.0101(11)
C32 0.0548(11) 0.0484(11) 0.0577(11) 0.0052(9) 0.0037(9) 0.0005(9)

loop_
_atom_type_symbol
_atom_type_description
_atom_type_scat_dispersion_real
_atom_type_scat_dispersion_imag
_atom_type_scat_source
C C 0.0033 0.0016 'International Tables Vol C Tables 4.2.6.8 and 6.1.1.4'
H H 0.0000 0.0000 'International Tables Vol C Tables 4.2.6.8 and 6.1.1.4'
B B 0.0013 0.0007 'International Tables Vol C Tables 4.2.6.8 and 6.1.1.4'
N N 0.0061 0.0033 'International Tables Vol C Tables 4.2.6.8 and 6.1.1.4'
O O 0.0106 0.0060 'International Tables Vol C Tables 4.2.6.8 and 6.1.1.4'

loop_
_geom_angle_atom_site_label_1
_geom_angle_atom_site_label_2
_geom_angle_atom_site_label_3
_geom_angle
C3 O1 B1 119.46(13)
C9 O2 C12 117.0(2)
C14 O3 C19 117.36(18)
C16 O4 C20 118.3(2)
C1 N1 C13 120.35(14)
C1 N1 B1 120.66(15)
C13 N1 B1 118.98(13)
N3 N2 C2 116.06(16)
N2 N3 C6 113.70(16)
O1 B1 N1 104.15(13)
O1 B1 C21 109.21(14)
N1 B1 C21 109.81(14)
O1 B1 C27 107.32(14)
N1 B1 C27 111.95(14)
C21 B1 C27 113.89(15)
N1 C1 C2 119.17(15)
N1 C1 C5 121.01(17)
C2 C1 C5 119.80(17)
C3 C2 N2 126.75(17)
C3 C2 C1 118.53(15)
N2 C2 C1 113.91(15)
O1 C3 C2 120.68(16)
O1 C3 C4 114.26(15)
C2 C3 C4 124.74(17)
C3 C4 H4A 106.1(14)
C3 C4 H4B 113.7(14)
H4A C4 H4B 110.9(18)
C3 C4 H4C 110.9(14)
H4A C4 H4C 104.0(19)
H4B C4 H4C 110.7(19)
C1 C5 H5A 111(2)
C1 C5 H5B 108(2)
H5A C5 H5B 103(3)
C1 C5 H5C 113(2)
H5A C5 H5C 117(3)
H5B C5 H5C 103(3)
C11 C6 C7 119.5(2)
C11 C6 N3 115.46(18)
C7 C6 N3 125.04(19)
C6 C7 C8 119.9(2)
C6 C7 H7 120.7(15)
C8 C7 H7 119.3(15)
C7 C8 C9 119.5(3)
C7 C8 H8 121.9(19)
C9 C8 H8 118.4(19)
O2 C9 C10 124.5(2)
O2 C9 C8 115.9(2)
C10 C9 C8 119.6(2)
C9 C10 C11 120.0(2)
C9 C10 H10 119.9(18)
C11 C10 H10 120.0(18)
C6 C11 C10 121.3(2)
C6 C11 H11 115.6(14)
C10 C11 H11 123.0(14)
O2 C12 H12A 109.5
O2 C12 H12B 109.5
H12A C12 H12B 109.5
O2 C12 H12C 109.5
H12A C12 H12C 109.5
H12B C12 H12C 109.5
C18 C13 C14 119.07(17)
C18 C13 N1 120.65(16)
C14 C13 N1 120.19(15)
O3 C14 C15 124.76(16)
O3 C14 C13 115.40(16)
C15 C14 C13 119.80(17)
C14 C15 C16 120.23(18)
C14 C15 H15 121.8(14)
C16 C15 H15 118.0(14)
O4 C16 C17 124.76(19)
O4 C16 C15 114.50(18)
C17 C16 C15 120.74(19)
C16 C17 C18 118.66(19)
C16 C17 H17 121.2(13)
C18 C17 H17 120.2(13)
C13 C18 C17 121.48(18)
C13 C18 H18 117.4(13)
C17 C18 H18 121.2(13)
O3 C19 H19A 110.4(14)
O3 C19 H19B 109.5(14)
H19A C19 H19B 110(2)
O3 C19 H19C 106.1(17)
H19A C19 H19C 110(2)
H19B C19 H19C 111(2)
O4 C20 H20A 112(2)
O4 C20 H20B 101.8(15)
H20A C20 H20B 116(3)
O4 C20 H20C 111.5(19)
H20A C20 H20C 106(3)
H20B C20 H20C 108(2)
C22 C21 C26 116.75(19)
C22 C21 B1 122.94(18)
C26 C21 B1 120.26(17)
C23 C22 C21 121.6(2)
C23 C22 H22 118.3(13)
C21 C22 H22 120.0(13)
C24 C23 C22 120.1(2)
C24 C23 H23 120.2(16)
C22 C23 H23 119.8(17)
C23 C24 C25 120.2(2)
C23 C24 H24 121.2(15)
C25 C24 H24 118.6(15)
C24 C25 C26 119.8(3)
C24 C25 H25 122.9(17)
C26 C25 H25 117.3(17)
C25 C26 C21 121.6(2)
C25 C26 H26 117.7(13)
C21 C26 H26 120.7(13)
C32 C27 C28 116.21(18)
C32 C27 B1 125.71(16)
C28 C27 B1 117.95(16)
C29 C28 C27 122.8(2)
C29 C28 H28 117.3(13)
C27 C28 H28 119.9(13)
C28 C29 C30 119.4(2)
C28 C29 H29 119.6(15)
C30 C29 H29 120.8(15)
C29 C30 C31 120.0(2)
C29 C30 H30 118.3(18)
C31 C30 H30 121.6(18)
C30 C31 C32 119.8(2)
C30 C31 H31 125.3(15)
C32 C31 H31 114.8(15)
C27 C32 C31 121.7(2)
C27 C32 H32 120.4(11)
C31 C32 H32 117.9(11)

loop_
_geom_bond_atom_site_label_1
_geom_bond_atom_site_label_2
_geom_bond_distance
O1 C3 1.306(2)
O1 B1 1.529(2)
O2 C9 1.367(3)
O2 C12 1.433(4)
O3 C14 1.362(2)
O3 C19 1.426(3)
O4 C16 1.367(2)
O4 C20 1.417(3)
N1 C1 1.307(2)
N1 C13 1.441(2)
N1 B1 1.596(2)
N2 N3 1.240(2)
N2 C2 1.403(2)
N3 C6 1.435(2)
B1 C21 1.606(3)
B1 C27 1.614(3)
C1 C2 1.435(3)
C1 C5 1.502(3)
C2 C3 1.387(2)
C3 C4 1.485(3)
C4 H4A 0.99(2)
C4 H4B 0.99(2)
C4 H4C 0.97(3)
C5 H5A 0.90(4)
C5 H5B 1.01(4)
C5 H5C 0.93(4)
C6 C11 1.362(3)
C6 C7 1.386(3)
C7 C8 1.394(3)
C7 H7 0.99(3)
C8 C9 1.396(4)
C8 H8 0.90(3)
C9 C10 1.370(4)
C10 C11 1.378(3)
C10 H10 0.96(3)
C11 H11 1.04(3)
C12 H12A 0.9600
C12 H12B 0.9600
C12 H12C 0.9600
C13 C18 1.381(3)
C13 C14 1.400(2)
C14 C15 1.371(3)
C15 C16 1.391(3)
C15 H15 0.94(2)
C16 C17 1.377(3)
C17 C18 1.386(3)
C17 H17 0.99(2)
C18 H18 0.96(2)
C19 H19A 0.99(3)
C19 H19B 0.99(3)
C19 H19C 1.01(3)
C20 H20A 0.96(3)
C20 H20B 1.03(3)
C20 H20C 1.03(4)
C21 C22 1.392(3)
C21 C26 1.396(3)
C22 C23 1.387(3)
C22 H22 1.00(2)
C23 C24 1.368(4)
C23 H23 0.97(3)
C24 C25 1.369(4)
C24 H24 0.97(3)
C25 C26 1.392(3)
C25 H25 0.93(3)
C26 H26 0.98(2)
C27 C32 1.390(3)
C27 C28 1.398(3)
C28 C29 1.374(3)
C28 H28 1.01(2)
C29 C30 1.375(4)
C29 H29 1.01(3)
C30 C31 1.379(4)
C30 H30 0.90(3)
C31 C32 1.392(3)
C31 H31 0.94(2)
C32 H32 0.94(2)

loop_
_cod_related_entry_id
_cod_related_entry_database
_cod_related_entry_code
1 ChemSpider 21191805
